data_9017690
loop_
_publ_author_name
'Bosi, F.'
'Andreozzi, G. B.'
'Agrosi, G.'
'Scandale, E.'

_publ_section_title
;
 Fluor-tsilaisite, NaMn3Al6(Si6O18)(BO3)3(OH)3F, a new tourmaline
 from San Piero in Campo (Elba, Italy) and new data on tsilaisitic
 tourmaline from the holotype specimen locality
 Note: Sample CB1b, Standard SREF
;
_journal_name_full 'Mineralogical Magazine'
_journal_page_first 89
_journal_page_last 101
_journal_volume 79
_journal_year 2015
_chemical_compound_source 'Grotta d'Oggi, San Piero in Campo, Elba Island, Italy'
_chemical_formula_sum 'Al21.186 B9 Ca0.043 F1.039 Fe0.081 H17 K0.014 Li0.917 Mn4.887 Na1.842 O91.961 Si17.811 Ti0.123'
_chemical_name_mineral Fluor-tsilaisite
_space_group_IT_number 160
_space_group_name_Hall 'R 3 -2"'
_space_group_name_H-M_alt 'R 3 m :H'
_symmetry_space_group_name_H-M 'R 3 m :H'
_cell_angle_alpha 90
_cell_angle_beta 90
_cell_angle_gamma 120
_cell_length_a 15.9619
_cell_length_b 15.9691
_cell_length_c 7.1426
_cell_formula_units_Z 1
_cell_volume 1576.711
_database_code_amcsd 0020623
_exptl_crystal_density_diffrn 3.167
_cod_data_source_file inputs/fixed/downloads/18/18597.cif
_cod_data_source_block 18597
_cod_original_cell_volume 1576.710
_cod_original_sg_symbol_H-M 'R 3 m'
_cod_original_formula_sum 'Na1.842 Ca.043 K.014 Mn4.887 Al21.186 Li.917 Ti.123 Fe.081 B9 Si17.811 O91.961 F1.039 H17'
_cod_database_code 9017690

loop_
_space_group_symop_operation_xyz
x,y,z
2/3+x,1/3+y,1/3+z
1/3+x,2/3+y,2/3+z
x,x-y,z
2/3+x,1/3+x-y,1/3+z
1/3+x,2/3+x-y,2/3+z
-y,-x,z
2/3-y,1/3-x,1/3+z
1/3-y,2/3-x,2/3+z
-x+y,y,z
2/3-x+y,1/3+y,1/3+z
1/3-x+y,2/3+y,2/3+z
-y,x-y,z
2/3-y,1/3+x-y,1/3+z
1/3-y,2/3+x-y,2/3+z
-x+y,-x,z
2/3-x+y,1/3-x,1/3+z
1/3-x+y,2/3-x,2/3+z

loop_
_atom_site_aniso_label
_atom_site_aniso_U_11
_atom_site_aniso_U_22
_atom_site_aniso_U_33
_atom_site_aniso_U_12
_atom_site_aniso_U_13
_atom_site_aniso_U_23
Na 0.02880 0.02880 0.02330 0.01440 0.00000 0.00000
Ca 0.02880 0.02880 0.02330 0.01440 0.00000 0.00000
K 0.02880 0.02880 0.02330 0.01440 0.00000 0.00000
MnY 0.01010 0.00757 0.01820 0.00507 -0.00314 -0.00157
AlY 0.01010 0.00757 0.01820 0.00507 -0.00314 -0.00157
LiY 0.01010 0.00757 0.01820 0.00507 -0.00314 -0.00157
TiY 0.01010 0.00757 0.01820 0.00507 -0.00314 -0.00157
FeY 0.01010 0.00757 0.01820 0.00507 -0.00314 -0.00157
AlZ 0.00643 0.00703 0.00540 0.00342 -0.00012 0.00056
MnZ 0.00643 0.00703 0.00540 0.00342 -0.00012 0.00056
B 0.00740 0.00570 0.00670 0.00290 0.00000 0.00000
Si 0.00481 0.00467 0.00484 0.00239 -0.00017 -0.00042
AlT 0.00481 0.00467 0.00484 0.00239 -0.00017 -0.00042
O1 0.06200 0.06200 0.00830 0.03100 0.00000 0.00000
F1 0.06200 0.06200 0.00830 0.03100 0.00000 0.00000
O2 0.03180 0.00540 0.01310 0.00270 0.00030 0.00050
O3 0.02490 0.01110 0.00500 0.01240 -0.00030 -0.00020
O4 0.00650 0.01290 0.00810 0.00640 -0.00070 -0.00130
O5 0.01400 0.00680 0.00800 0.00700 0.00170 0.00080
O6 0.00840 0.00960 0.00440 0.00400 0.00020 -0.00040
O7 0.00590 0.00600 0.00560 0.00150 -0.00010 -0.00070
O8 0.00580 0.01160 0.00820 0.00520 0.00070 0.00290

loop_
_atom_site_label
_atom_site_fract_x
_atom_site_fract_y
_atom_site_fract_z
_atom_site_occupancy
_atom_site_U_iso_or_equiv
Na 0.00000 0.00000 0.22570 0.61400 0.02690
Ca 0.00000 0.00000 0.22570 0.01430 0.02690
K 0.00000 0.00000 0.22570 0.00460 0.02690
MnY 0.12432 0.06216 0.62286 0.48100 0.01170
AlY 0.12432 0.06216 0.62286 0.39500 0.01170
LiY 0.12432 0.06216 0.62286 0.10190 0.01170
TiY 0.12432 0.06216 0.62286 0.01370 0.01170
FeY 0.12432 0.06216 0.62286 0.00900 0.01170
AlZ 0.29816 0.26145 0.61080 0.96900 0.00625
MnZ 0.29816 0.26145 0.61080 0.03100 0.00625
B 0.11012 0.22025 0.45410 1.00000 0.00680
Si 0.19185 0.18988 0.00000 0.98950 0.00476
AlT 0.19185 0.18988 0.00000 0.01050 0.00476
O1 0.00000 0.00000 0.77800 0.65370 0.04410
F1 0.00000 0.00000 0.77800 0.34630 0.04410
O2 0.06157 0.12315 0.48270 1.00000 0.01970
O3 0.26844 0.13422 0.50980 1.00000 0.01210
H3 0.26000 0.13010 0.39400 1.00000 0.01800
O4 0.09366 0.18732 0.06930 1.00000 0.00840
O5 0.18713 0.09357 0.09130 1.00000 0.00880
O6 0.19745 0.18725 0.77534 1.00000 0.00769
O7 0.28527 0.28572 0.07944 1.00000 0.00650
O8 0.20999 0.27099 0.44110 1.00000 0.00816

loop_
_cod_related_entry_id
_cod_related_entry_database
_cod_related_entry_code
1 AMCSD 0020623
